data_4502833
loop_
_publ_author_name
'Li, Yun-Wu'
'Ma, Hong'
'Chen, Yong-Qiang'
'He, Kun-Huan'
'Li, Zuo-Xi'
'Bu, Xian-He'

_publ_section_title
;
 Structure Modulation in Zn(II)--1,4-Bis(imidazol-1-yl)benzene Frameworks
 by Varying Dicarboxylate Anions
;
_journal_issue 1
_journal_name_full 'Crystal Growth &amp; Design'
_journal_page_first 189
_journal_paper_doi 10.1021/cg200926z
_journal_volume 12
_journal_year 2012
_chemical_formula_sum 'C30 H24 N8 O14 Zn3'
_chemical_formula_weight 916.74
_chemical_name_systematic
; 
 ? 
;
_space_group_IT_number 15
_symmetry_cell_setting monoclinic
_symmetry_space_group_name_Hall '-C 2yc'
_symmetry_space_group_name_H-M 'C 1 2/c 1'
_atom_sites_solution_hydrogens geom
_atom_sites_solution_primary direct
_atom_sites_solution_secondary difmap
_audit_creation_method SHELXL-97
_cell_angle_alpha 90.00
_cell_angle_beta 118.22(3)
_cell_angle_gamma 90.00
_cell_formula_units_Z 4
_cell_length_a 15.109(3)
_cell_length_b 20.800(4)
_cell_length_c 12.030(2)
_cell_measurement_temperature 293(2)
_cell_measurement_theta_max 27.48
_cell_measurement_theta_min 3.06
_cell_volume 3331.3(14)
_computing_cell_refinement PROCESS-AUTO
_computing_data_collection PROCESS-AUTO
_computing_data_reduction CrystalStructure
_computing_molecular_graphics 'PLATON (Spek, 2003)'
_computing_publication_material 'SHELXTL (1998)'
_computing_structure_refinement 'SHELXL-97 (Sheldrick, 1997)'
_computing_structure_solution 'SHELXS-97 (Sheldrick, 1990)'
_diffrn_ambient_temperature 293(2)
_diffrn_measured_fraction_theta_full 0.999
_diffrn_measured_fraction_theta_max 0.999
_diffrn_measurement_device_type SCX-MINI
_diffrn_measurement_method multi-scan
_diffrn_radiation_monochromator graphite
_diffrn_radiation_source 'fine-focus sealed tube'
_diffrn_radiation_type MoK\a
_diffrn_radiation_wavelength 0.71073
_diffrn_reflns_av_R_equivalents 0.0629
_diffrn_reflns_av_sigmaI/netI 0.0502
_diffrn_reflns_limit_h_max 19
_diffrn_reflns_limit_h_min -19
_diffrn_reflns_limit_k_max 26
_diffrn_reflns_limit_k_min -26
_diffrn_reflns_limit_l_max 15
_diffrn_reflns_limit_l_min -15
_diffrn_reflns_number 17559
_diffrn_reflns_theta_full 27.48
_diffrn_reflns_theta_max 27.48
_diffrn_reflns_theta_min 3.06
_exptl_absorpt_coefficient_mu 2.228
_exptl_absorpt_correction_type none
_exptl_crystal_colour colorless
_exptl_crystal_density_diffrn 1.828
_exptl_crystal_density_method 'not measured'
_exptl_crystal_description block
_exptl_crystal_F_000 1848
_exptl_crystal_size_max 0.30
_exptl_crystal_size_mid 0.28
_exptl_crystal_size_min 0.23
_refine_diff_density_max 0.639
_refine_diff_density_min -0.395
_refine_diff_density_rms 0.086
_refine_ls_extinction_method none
_refine_ls_goodness_of_fit_ref 1.104
_refine_ls_hydrogen_treatment mixed
_refine_ls_matrix_type full
_refine_ls_number_parameters 290
_refine_ls_number_reflns 3821
_refine_ls_number_restraints 0
_refine_ls_restrained_S_all 1.104
_refine_ls_R_factor_all 0.0713
_refine_ls_R_factor_gt 0.0487
_refine_ls_shift/su_max 0.001
_refine_ls_shift/su_mean 0.000
_refine_ls_structure_factor_coef Fsqd
_refine_ls_weighting_details 'calc w=1/[\s^2^(Fo^2^)+(0.0321P)^2^+6.5260P] where P=(Fo^2^+2Fc^2^)/3'
_refine_ls_weighting_scheme calc
_refine_ls_wR_factor_gt 0.0878
_refine_ls_wR_factor_ref 0.0944
_reflns_number_gt 3019
_reflns_number_total 3821
_reflns_threshold_expression >2sigma(I)
_cod_data_source_file cg200926z_si_002.cif
_cod_data_source_block 6
_cod_original_cell_volume 3331.3(12)
_cod_original_sg_symbol_H-M C2/c
_cod_database_code 4502833

loop_
_symmetry_equiv_pos_as_xyz
'x, y, z'
'-x, y, -z+1/2'
'x+1/2, y+1/2, z'
'-x+1/2, y+1/2, -z+1/2'
'-x, -y, -z'
'x, -y, z-1/2'
'-x+1/2, -y+1/2, -z'
'x+1/2, -y+1/2, z-1/2'

loop_
_atom_site_label
_atom_site_type_symbol
_atom_site_fract_x
_atom_site_fract_y
_atom_site_fract_z
_atom_site_U_iso_or_equiv
_atom_site_adp_type
_atom_site_occupancy
_atom_site_symmetry_multiplicity
_atom_site_calc_flag
_atom_site_refinement_flags
O4 O 0.41684(18) 0.33312(12) 0.0902(2) 0.0333(6) Uani 1 1 d .
O1 O 0.37222(18) 0.28398(12) 0.2643(2) 0.0317(6) Uani 1 1 d .
N1 N 0.5126(2) 0.85804(13) 0.0483(3) 0.0267(7) Uani 1 1 d .
C15 C 0.4500(3) 0.89108(18) 0.0811(4) 0.0337(9) Uani 1 1 d .
C16 C 0.4941(3) 0.79705(17) 0.0551(4) 0.0280(8) Uani 1 1 d .
Zn1 Zn 0.12821(3) 0.383018(18) 0.00952(4) 0.02365(12) Uani 1 1 d .
Zn2 Zn 0.5000 0.28027(3) 0.2500 0.02690(16) Uani 1 2 d S
O2 O 0.21523(18) 0.31740(13) 0.1513(3) 0.0398(7) Uani 1 1 d .
O3 O 0.26023(19) 0.37015(12) -0.0163(2) 0.0339(6) Uani 1 1 d .
O7 O 0.05469(18) 0.44427(11) -0.1475(2) 0.0282(6) Uani 1 1 d .
C6 C 0.2324(3) 0.5461(2) 0.2484(4) 0.0412(10) Uani 1 1 d .
N4 N 0.1932(2) 0.46349(13) 0.1167(3) 0.0274(7) Uani 1 1 d .
N3 N 0.2705(2) 0.55685(14) 0.1663(3) 0.0284(7) Uani 1 1 d .
C1 C 0.3028(3) 0.31129(16) 0.1719(3) 0.0259(8) Uani 1 1 d .
N2 N 0.4232(2) 0.78879(13) 0.0903(3) 0.0235(6) Uani 1 1 d .
C8 C 0.3152(3) 0.61505(17) 0.1532(3) 0.0285(8) Uani 1 1 d .
C2 C 0.3286(3) 0.34077(16) 0.0722(3) 0.0266(8) Uani 1 1 d .
C7 C 0.2449(3) 0.50559(17) 0.0903(4) 0.0293(8) Uani 1 1 d .
C11 C 0.3865(3) 0.72911(16) 0.1112(3) 0.0241(7) Uani 1 1 d .
C3 C 0.0000 0.3434(2) -0.2500 0.0243(11) Uani 1 2 d S
C9 C 0.2938(3) 0.67142(19) 0.1927(4) 0.0349(9) Uani 1 1 d .
C12 C 0.4088(3) 0.67185(18) 0.0708(4) 0.0363(10) Uani 1 1 d .
C4 C 0.0000 0.4177(2) -0.2500 0.0216(10) Uani 1 2 d S
C13 C 0.3737(3) 0.61451(19) 0.0939(4) 0.0368(10) Uani 1 1 d .
C10 C 0.3302(3) 0.72872(18) 0.1724(4) 0.0322(9) Uani 1 1 d .
C14 C 0.3944(3) 0.84927(18) 0.1061(4) 0.0367(10) Uani 1 1 d .
C5 C 0.1856(3) 0.4894(2) 0.2164(4) 0.0410(10) Uani 1 1 d .
O5 O 0.05392(19) 0.31477(11) -0.1490(2) 0.0314(6) Uani 1 1 d .
H3 H 0.241(3) 0.5764(17) 0.316(3) 0.027(9) Uiso 1 1 d .
H4 H 0.318(3) 0.7679(17) 0.199(3) 0.027(10) Uiso 1 1 d .
H5 H 0.259(3) 0.4994(16) 0.025(3) 0.026(9) Uiso 1 1 d .
H6 H 0.451(2) 0.9361(17) 0.081(3) 0.027(10) Uiso 1 1 d .
H7 H 0.527(3) 0.7667(18) 0.038(3) 0.033(11) Uiso 1 1 d .
H8 H 0.254(3) 0.6718(18) 0.230(4) 0.041(11) Uiso 1 1 d .
H9 H 0.150(3) 0.4690(19) 0.251(4) 0.049(12) Uiso 1 1 d .
H10 H 0.351(3) 0.8554(19) 0.132(4) 0.040(12) Uiso 1 1 d .
H11 H 0.388(3) 0.576(2) 0.070(4) 0.047(12) Uiso 1 1 d .
H12 H 0.447(3) 0.673(2) 0.026(4) 0.066(15) Uiso 1 1 d .
O6 O 0.4919(6) 0.4647(2) 0.1040(11) 0.269(5) Uani 1 1 d .
H1WB H 0.4452 0.4705 0.0291 0.323 Uiso 1 1 d R
H1W H 0.4605 0.4390 0.1280 0.323 Uiso 1 1 d R

loop_
_atom_site_aniso_label
_atom_site_aniso_U_11
_atom_site_aniso_U_22
_atom_site_aniso_U_33
_atom_site_aniso_U_23
_atom_site_aniso_U_13
_atom_site_aniso_U_12
O4 0.0289(15) 0.0367(15) 0.0430(16) 0.0133(12) 0.0240(13) 0.0051(11)
O1 0.0270(14) 0.0364(15) 0.0330(14) 0.0145(12) 0.0152(12) 0.0064(11)
N1 0.0250(16) 0.0231(15) 0.0305(17) 0.0017(13) 0.0120(14) -0.0009(12)
C15 0.031(2) 0.020(2) 0.049(2) 0.0030(18) 0.0190(19) 0.0016(16)
C16 0.029(2) 0.0242(19) 0.035(2) -0.0018(16) 0.0190(17) -0.0016(15)
Zn1 0.0230(2) 0.0226(2) 0.0232(2) 0.00309(17) 0.00925(17) -0.00317(17)
Zn2 0.0219(3) 0.0216(3) 0.0378(4) 0.000 0.0146(3) 0.000
O2 0.0215(14) 0.0537(18) 0.0463(17) 0.0251(14) 0.0177(13) 0.0066(12)
O3 0.0311(15) 0.0415(16) 0.0323(14) 0.0113(12) 0.0176(12) 0.0066(12)
O7 0.0338(15) 0.0219(13) 0.0219(13) -0.0006(10) 0.0074(11) -0.0032(10)
C6 0.062(3) 0.037(2) 0.037(2) -0.014(2) 0.034(2) -0.022(2)
N4 0.0322(17) 0.0261(16) 0.0261(16) -0.0042(13) 0.0157(14) -0.0109(13)
N3 0.0329(18) 0.0282(16) 0.0281(16) -0.0076(13) 0.0179(14) -0.0107(13)
C1 0.025(2) 0.0224(18) 0.0305(19) 0.0038(15) 0.0132(16) -0.0015(14)
N2 0.0234(16) 0.0208(15) 0.0265(15) -0.0031(12) 0.0120(13) -0.0032(12)
C8 0.031(2) 0.0269(19) 0.0296(19) -0.0062(16) 0.0161(16) -0.0108(16)
C2 0.032(2) 0.0223(18) 0.030(2) 0.0000(15) 0.0181(17) -0.0024(15)
C7 0.036(2) 0.029(2) 0.029(2) -0.0077(16) 0.0198(18) -0.0085(16)
C11 0.0223(19) 0.0243(18) 0.0269(18) -0.0032(15) 0.0127(15) -0.0047(14)
C3 0.025(3) 0.023(3) 0.031(3) 0.000 0.017(2) 0.000
C9 0.042(2) 0.034(2) 0.042(2) -0.0094(18) 0.031(2) -0.0096(18)
C12 0.042(2) 0.030(2) 0.054(3) -0.0051(19) 0.037(2) -0.0054(18)
C4 0.023(3) 0.021(2) 0.023(3) 0.000 0.012(2) 0.000
C13 0.043(2) 0.024(2) 0.058(3) -0.0088(19) 0.037(2) -0.0043(18)
C10 0.042(2) 0.026(2) 0.038(2) -0.0088(17) 0.0259(19) -0.0070(17)
C14 0.033(2) 0.025(2) 0.060(3) -0.0065(19) 0.030(2) -0.0008(17)
C5 0.055(3) 0.042(2) 0.038(2) -0.0065(19) 0.032(2) -0.019(2)
O5 0.0410(16) 0.0211(13) 0.0312(14) 0.0054(11) 0.0163(12) 0.0046(11)
O6 0.254(8) 0.062(3) 0.621(18) 0.020(6) 0.313(11) -0.019(4)

loop_
_atom_type_symbol
_atom_type_description
_atom_type_scat_dispersion_real
_atom_type_scat_dispersion_imag
_atom_type_scat_source
C C 0.0033 0.0016 'International Tables Vol C Tables 4.2.6.8 and 6.1.1.4'
H H 0.0000 0.0000 'International Tables Vol C Tables 4.2.6.8 and 6.1.1.4'
N N 0.0061 0.0033 'International Tables Vol C Tables 4.2.6.8 and 6.1.1.4'
O O 0.0106 0.0060 'International Tables Vol C Tables 4.2.6.8 and 6.1.1.4'
Zn Zn 0.2839 1.4301 'International Tables Vol C Tables 4.2.6.8 and 6.1.1.4'

loop_
_geom_angle_atom_site_label_1
_geom_angle_atom_site_label_2
_geom_angle_atom_site_label_3
_geom_angle
_geom_angle_site_symmetry_1
_geom_angle_site_symmetry_3
C2 O4 Zn2 111.1(2) . .
C1 O1 Zn2 112.1(2) . .
C16 N1 C15 105.8(3) . .
C16 N1 Zn1 118.9(2) . 3
C15 N1 Zn1 135.1(2) . 3
C14 C15 N1 109.3(3) . .
N1 C16 N2 111.8(3) . .
N4 Zn1 N1 105.41(11) . 3_445
N4 Zn1 O2 95.16(12) . .
N1 Zn1 O2 85.70(10) 3_445 .
N4 Zn1 O7 87.89(11) . .
N1 Zn1 O7 102.11(11) 3_445 .
O2 Zn1 O7 170.58(10) . .
N4 Zn1 O3 89.51(11) . .
N1 Zn1 O3 157.98(10) 3_445 .
O2 Zn1 O3 76.75(10) . .
O7 Zn1 O3 94.39(10) . .
N4 Zn1 O5 163.83(10) . .
N1 Zn1 O5 83.98(10) 3_445 .
O2 Zn1 O5 98.70(11) . .
O7 Zn1 O5 77.14(9) . .
O3 Zn1 O5 85.62(10) . .
O1 Zn2 O1 175.62(14) . 2_655
O1 Zn2 O4 94.95(10) . 2_655
O1 Zn2 O4 82.69(10) 2_655 2_655
O1 Zn2 O4 82.69(10) . .
O1 Zn2 O4 94.95(10) 2_655 .
O4 Zn2 O4 115.11(15) 2_655 .
O1 Zn2 O5 87.89(10) . 7
O1 Zn2 O5 95.95(9) 2_655 7
O4 Zn2 O5 151.47(10) 2_655 7
O4 Zn2 O5 93.42(10) . 7
O1 Zn2 O5 95.95(9) . 8_556
O1 Zn2 O5 87.89(10) 2_655 8_556
O4 Zn2 O5 93.42(10) 2_655 8_556
O4 Zn2 O5 151.47(10) . 8_556
O5 Zn2 O5 58.06(12) 7 8_556
O1 Zn2 C3 92.19(7) . 7
O1 Zn2 C3 92.19(7) 2_655 7
O4 Zn2 C3 122.44(8) 2_655 7
O4 Zn2 C3 122.44(8) . 7
O5 Zn2 C3 29.03(6) 7 7
O5 Zn2 C3 29.03(6) 8_556 7
C1 O2 Zn1 115.6(2) . .
C2 O3 Zn1 112.7(2) . .
C4 O7 Zn1 116.2(2) . .
C5 C6 N3 106.3(3) . .
C7 N4 C5 104.8(3) . .
C7 N4 Zn1 123.7(2) . .
C5 N4 Zn1 131.1(2) . .
C7 N3 C6 106.1(3) . .
C7 N3 C8 126.7(3) . .
C6 N3 C8 126.6(3) . .
O2 C1 O1 126.7(3) . .
O2 C1 C2 116.2(3) . .
O1 C1 C2 117.1(3) . .
C16 N2 C14 106.3(3) . .
C16 N2 C11 127.1(3) . .
C14 N2 C11 126.6(3) . .
C9 C8 C13 120.4(3) . .
C9 C8 N3 119.2(3) . .
C13 C8 N3 120.2(3) . .
O3 C2 O4 126.6(3) . .
O3 C2 C1 116.6(3) . .
O4 C2 C1 116.8(3) . .
N4 C7 N3 112.3(3) . .
C10 C11 C12 120.1(3) . .
C10 C11 N2 119.5(3) . .
C12 C11 N2 120.4(3) . .
O5 C3 O5 123.1(4) 2_554 .
O5 C3 C4 118.5(2) 2_554 .
O5 C3 C4 118.5(2) . .
O5 C3 Zn2 61.5(2) 2_554 7
O5 C3 Zn2 61.5(2) . 7
C4 C3 Zn2 180.0 . 7
C8 C9 C10 120.1(4) . .
C13 C12 C11 119.3(4) . .
O7 C4 O7 127.2(4) . 2_554
O7 C4 C3 116.4(2) . .
O7 C4 C3 116.4(2) 2_554 .
C8 C13 C12 119.9(4) . .
C11 C10 C9 120.2(4) . .
C15 C14 N2 106.9(4) . .
C6 C5 N4 110.4(3) . .
C3 O5 Zn1 111.4(2) . .
C3 O5 Zn2 89.4(2) . 7
Zn1 O5 Zn2 158.74(12) . 7

loop_
_geom_bond_atom_site_label_1
_geom_bond_atom_site_label_2
_geom_bond_distance
_geom_bond_site_symmetry_2
O4 C2 1.256(4) .
O4 Zn2 2.049(2) .
O1 C1 1.247(4) .
O1 Zn2 2.019(2) .
N1 C16 1.310(4) .
N1 C15 1.369(5) .
N1 Zn1 2.076(3) 3
C15 C14 1.339(5) .
C16 N2 1.336(4) .
Zn1 N4 2.057(3) .
Zn1 N1 2.076(3) 3_445
Zn1 O2 2.093(3) .
Zn1 O7 2.108(2) .
Zn1 O3 2.175(3) .
Zn1 O5 2.211(2) .
Zn2 O1 2.019(2) 2_655
Zn2 O4 2.049(2) 2_655
Zn2 O5 2.261(2) 7
Zn2 O5 2.261(2) 8_556
Zn2 C3 2.572(5) 7
O2 C1 1.232(4) .
O3 C2 1.239(4) .
O7 C4 1.243(3) .
C6 C5 1.334(5) .
C6 N3 1.376(5) .
N4 C7 1.309(4) .
N4 C5 1.368(5) .
N3 C7 1.338(4) .
N3 C8 1.431(4) .
C1 C2 1.552(5) .
N2 C14 1.374(4) .
N2 C11 1.429(4) .
C8 C9 1.360(5) .
C8 C13 1.374(5) .
C11 C10 1.364(5) .
C11 C12 1.386(5) .
C3 O5 1.248(3) 2_554
C3 O5 1.248(3) .
C3 C4 1.546(6) .
C3 Zn2 2.572(5) 7
C9 C10 1.382(5) .
C12 C13 1.386(5) .
C4 O7 1.243(3) 2_554
O5 Zn2 2.261(2) 7
